data_4349925
loop_
_publ_author_name
'Gaur, Ruchi'

_publ_section_title
;
 Selective anionic dye adsorption, topology and luminescence study of
 structurally diverse cadmium(ii) coordination polymers
;
_journal_issue 1
_journal_name_full 'Inorganic Chemistry Frontiers'
_journal_page_first 278
_journal_paper_doi 10.1039/C8QI01039K
_journal_volume 6
_journal_year 2019
_chemical_formula_sum 'C26 H38 Cd2 N4 O15'
_chemical_formula_weight 871.42
_space_group_crystal_system monoclinic
_space_group_IT_number 15
_space_group_name_Hall '-C 2yc'
_space_group_name_H-M_alt 'C 1 2/c 1'
_atom_sites_solution_hydrogens mixed
_audit_creation_method SHELXL-2017/1
_audit_update_record
;
2018-11-22 deposited with the CCDC.
2018-11-27 downloaded from the CCDC.
;
_cell_angle_alpha 90
_cell_angle_beta 102.003(2)
_cell_angle_gamma 90
_cell_formula_units_Z 8
_cell_length_a 22.7079(10)
_cell_length_b 16.2566(10)
_cell_length_c 18.0067(9)
_cell_measurement_reflns_used 9778
_cell_measurement_temperature 100(2)
_cell_measurement_theta_max 28.34
_cell_measurement_theta_min 2.62
_cell_volume 6501.9(6)
_computing_structure_refinement 'SHELXL-2017/1 (Sheldrick, 2017)'
_computing_structure_solution 'SHELXT 2014/5 (Sheldrick, 2014)'
_diffrn_ambient_temperature 100(2)
_diffrn_measured_fraction_theta_full 0.998
_diffrn_measured_fraction_theta_max 0.997
_diffrn_measurement_device_type '\f and \w scans'
_diffrn_radiation_type MoK\a
_diffrn_radiation_wavelength 0.71073
_diffrn_reflns_av_R_equivalents 0.0253
_diffrn_reflns_av_unetI/netI 0.0152
_diffrn_reflns_Laue_measured_fraction_full 0.998
_diffrn_reflns_Laue_measured_fraction_max 0.997
_diffrn_reflns_limit_h_max 30
_diffrn_reflns_limit_h_min -30
_diffrn_reflns_limit_k_max 21
_diffrn_reflns_limit_k_min -21
_diffrn_reflns_limit_l_max 24
_diffrn_reflns_limit_l_min -24
_diffrn_reflns_number 52098
_diffrn_reflns_point_group_measured_fraction_full 0.998
_diffrn_reflns_point_group_measured_fraction_max 0.997
_diffrn_reflns_theta_full 25.242
_diffrn_reflns_theta_max 28.349
_diffrn_reflns_theta_min 2.046
_diffrn_source 'Bruker APEX-II CCD'
_exptl_absorpt_coefficient_mu 1.384
_exptl_absorpt_correction_type none
_exptl_crystal_density_diffrn 1.781
_exptl_crystal_description block
_exptl_crystal_F_000 3504
_exptl_crystal_size_max 0.15
_exptl_crystal_size_mid 0.14
_exptl_crystal_size_min 0.13
_refine_diff_density_max 3.720
_refine_diff_density_min -3.722
_refine_diff_density_rms 0.147
_refine_ls_extinction_method none
_refine_ls_goodness_of_fit_ref 1.022
_refine_ls_hydrogen_treatment mixed
_refine_ls_matrix_type full
_refine_ls_number_parameters 436
_refine_ls_number_reflns 8110
_refine_ls_number_restraints 0
_refine_ls_restrained_S_all 1.022
_refine_ls_R_factor_all 0.0435
_refine_ls_R_factor_gt 0.0410
_refine_ls_shift/su_max 0.009
_refine_ls_shift/su_mean 0.000
_refine_ls_structure_factor_coef Fsqd
_refine_ls_weighting_details 'w=1/[\s^2^(Fo^2^)+(0.0495P)^2^+84.9970P] where P=(Fo^2^+2Fc^2^)/3'
_refine_ls_weighting_scheme calc
_refine_ls_wR_factor_gt 0.1058
_refine_ls_wR_factor_ref 0.1080
_reflns_Friedel_coverage 0.000
_reflns_number_gt 7609
_reflns_number_total 8110
_reflns_threshold_expression 'I > 2\s(I)'
_cod_data_source_file c8qi01039k2.cif
_cod_data_source_block shelx_CCDC1
_cod_depositor_comments
;
The following automatic conversions were performed:

data item '_exptl_absorpt_correction_type' value 'None' was changed
to 'none' in accordance with the
/home/saulius/struct/COD-crude-data/automatic-downloads/DataCite-retrospective/RSC/depositions/lib/dictionaries/cif_core.dic
dictionary named 'cif_core.dic' version 2.4.2 last updated on
2011-04-26.

Automatic conversion script
Id: cif_fix_values 6909 2019-04-08 15:41:33Z antanas 
;
_cod_original_sg_symbol_H-M 'C 2/c'
_cod_database_code 4349925
_shelx_shelxl_version_number 2017/1
_shelx_space_group_comment
;
The symmetry employed for this shelxl refinement is uniquely defined
by the following loop, which should always be used as a source of
symmetry information in preference to the above space-group names.
They are only intended as comments.
;

loop_
_space_group_symop_operation_xyz
'x, y, z'
'-x, y, -z+1/2'
'x+1/2, y+1/2, z'
'-x+1/2, y+1/2, -z+1/2'
'-x, -y, -z'
'x, -y, z-1/2'
'-x+1/2, -y+1/2, -z'
'x+1/2, -y+1/2, z-1/2'

loop_
_atom_site_label
_atom_site_type_symbol
_atom_site_fract_x
_atom_site_fract_y
_atom_site_fract_z
_atom_site_U_iso_or_equiv
_atom_site_adp_type
_atom_site_occupancy
_atom_site_site_symmetry_order
_atom_site_calc_flag
_atom_site_refinement_flags_posn
_atom_site_refinement_flags_adp
Cd1 Cd 0.30961(2) 0.32073(2) 0.06616(2) 0.01071(8) Uani 1 1 d . .
Cd2 Cd 0.33958(2) 0.48199(2) 0.36744(2) 0.01459(8) Uani 1 1 d . .
O7 O 0.26258(13) 0.70739(17) 0.43893(15) 0.0157(5) Uani 1 1 d . .
O8 O 0.32499(13) 0.60532(17) 0.42961(16) 0.0168(5) Uani 1 1 d . .
O1 O 0.37341(13) 0.43135(18) 0.10655(16) 0.0157(5) Uani 1 1 d . .
H1A H 0.368081 0.449278 0.149881 0.024 Uiso 1 1 d R U
O2 O 0.32204(14) 0.29216(18) 0.19161(16) 0.0194(6) Uani 1 1 d . .
O3 O 0.33853(15) 0.41546(18) 0.24671(16) 0.0223(6) Uani 1 1 d . .
O13 O 0.36450(13) 0.45245(17) 0.49830(15) 0.0162(5) Uani 1 1 d . .
O11 O 0.45200(14) 0.50327(19) 0.40068(18) 0.0222(6) Uani 1 1 d . .
O12 O 0.3877(2) 0.3568(2) 0.5870(2) 0.0495(12) Uani 1 1 d . .
O4 O 0.2327(2) 0.2511(3) 0.4195(3) 0.0429(10) Uani 1 1 d G .
H4A H 0.198410 0.228098 0.413818 0.064 Uiso 1 1 d G U
N1 N 0.72990(14) -0.0890(2) 0.05715(18) 0.0146(6) Uani 1 1 d . .
O10 O 0.37899(17) 0.5842(2) 0.28604(19) 0.0294(7) Uani 1 1 d . .
O5 O 0.24685(15) 0.41364(19) 0.36800(17) 0.0237(6) Uani 1 1 d . .
N2 N 0.39177(15) 0.2407(2) 0.0613(2) 0.0216(7) Uani 1 1 d . .
N4 N 0.25712(19) 0.5562(2) 0.28768(19) 0.0219(7) Uani 1 1 d . .
N3 N 0.38434(15) 0.3469(2) 0.38536(18) 0.0144(6) Uani 1 1 d . .
C14 C 0.35146(19) 0.2941(2) 0.3243(2) 0.0176(7) Uani 1 1 d . .
H14A H 0.314377 0.275593 0.337618 0.021 Uiso 1 1 calc R U
H14B H 0.375616 0.245913 0.319603 0.021 Uiso 1 1 calc R U
C29 C 0.37794(18) 0.3796(2) 0.5202(2) 0.0166(7) Uani 1 1 d . .
C25 C 0.27778(18) 0.6448(2) 0.4049(2) 0.0146(7) Uani 1 1 d . .
C13 C 0.33660(18) 0.3386(2) 0.2482(2) 0.0155(7) Uani 1 1 d . .
C21 C 0.2778(3) 0.5995(3) 0.2254(2) 0.0313(11) Uani 1 1 d . .
H21A H 0.247100 0.638317 0.201710 0.038 Uiso 1 1 calc R U
H21B H 0.283330 0.559885 0.187139 0.038 Uiso 1 1 calc R U
C27 C 0.2107(2) 0.4948(3) 0.2571(3) 0.0282(10) Uani 1 1 d . .
H27A H 0.221922 0.467204 0.214365 0.034 Uiso 1 1 calc R U
H27B H 0.172808 0.522854 0.238639 0.034 Uiso 1 1 calc R U
C16 C 0.44741(18) 0.3561(3) 0.3765(2) 0.0183(7) Uani 1 1 d . .
H16A H 0.447628 0.366518 0.323472 0.022 Uiso 1 1 calc R U
H16B H 0.468806 0.304995 0.390779 0.022 Uiso 1 1 calc R U
C17 C 0.48010(19) 0.4255(3) 0.4243(2) 0.0216(8) Uani 1 1 d . .
H17A H 0.479477 0.415916 0.477292 0.026 Uiso 1 1 calc R U
H17B H 0.521784 0.426735 0.419196 0.026 Uiso 1 1 calc R U
C11 C 0.42107(19) 0.2434(3) 0.0047(3) 0.0256(9) Uani 1 1 d . .
H11 H 0.408511 0.280269 -0.034963 0.031 Uiso 1 1 calc R U
C12 C 0.4112(2) 0.1870(3) 0.1180(4) 0.0373(12) Uani 1 1 d . .
H12 H 0.390921 0.185095 0.157864 0.045 Uiso 1 1 calc R U
C2 C 0.6317(2) -0.0577(3) 0.0777(3) 0.0336(12) Uani 1 1 d . .
H2 H 0.599006 -0.073296 0.098210 0.040 Uiso 1 1 calc R U
C20 C 0.3358(3) 0.6447(3) 0.2535(3) 0.0332(12) Uani 1 1 d . .
H20A H 0.348594 0.672566 0.211835 0.040 Uiso 1 1 calc R U
H20B H 0.331005 0.685345 0.291225 0.040 Uiso 1 1 calc R U
C1 C 0.68197(18) -0.1093(3) 0.0847(3) 0.0220(8) Uani 1 1 d . .
H1 H 0.681766 -0.159475 0.109385 0.026 Uiso 1 1 calc R U
O6 O 0.1516(2) 0.3972(3) 0.3060(3) 0.0582(14) Uani 1 1 d . .
C5 C 0.7287(2) -0.0158(3) 0.0213(2) 0.0219(8) Uani 1 1 d . .
H5 H 0.762173 -0.000536 0.002369 0.026 Uiso 1 1 calc R U
C26 C 0.2328(2) 0.6146(3) 0.3360(2) 0.0204(8) Uani 1 1 d . .
H26A H 0.199580 0.588397 0.353131 0.025 Uiso 1 1 calc R U
H26B H 0.216695 0.661743 0.305449 0.025 Uiso 1 1 calc R U
C00N C 0.38103(19) 0.3142(2) 0.4607(2) 0.0163(7) Uani 1 1 d . .
H00A H 0.416098 0.280005 0.478775 0.020 Uiso 1 1 calc R U
H00B H 0.345734 0.279325 0.455429 0.020 Uiso 1 1 calc R U
C10 C 0.4704(2) 0.1922(4) 0.0032(3) 0.0382(14) Uani 1 1 d . .
H10 H 0.490285 0.195040 -0.036957 0.046 Uiso 1 1 calc R U
C28 C 0.2020(2) 0.4307(3) 0.3156(3) 0.0308(10) Uani 1 1 d . .
C3 C 0.6310(2) 0.0170(3) 0.0399(3) 0.0347(12) Uani 1 1 d . .
C8 C 0.4894(2) 0.1365(3) 0.0629(4) 0.0416(15) Uani 1 1 d . .
C9 C 0.4591(2) 0.1350(3) 0.1203(5) 0.0478(17) Uani 1 1 d . .
H9 H 0.470669 0.099050 0.160918 0.057 Uiso 1 1 calc R U
C18 C 0.4761(2) 0.5412(3) 0.3414(3) 0.0331(11) Uani 1 1 d . .
H18A H 0.475175 0.502790 0.299913 0.040 Uiso 1 1 calc R U
H18B H 0.517478 0.557837 0.360551 0.040 Uiso 1 1 calc R U
C4 C 0.6804(2) 0.0374(3) 0.0115(3) 0.0329(11) Uani 1 1 d . .
H4 H 0.681430 0.086743 -0.014327 0.039 Uiso 1 1 calc R U
C19 C 0.4380(3) 0.6144(3) 0.3146(3) 0.0357(12) Uani 1 1 d . .
H19A H 0.438069 0.652263 0.356229 0.043 Uiso 1 1 calc R U
H19B H 0.453054 0.642870 0.275037 0.043 Uiso 1 1 calc R U
C6 C 0.5803(2) 0.0778(3) 0.0274(3) 0.0339(11) Uani 1 1 d . .
H6 H 0.576851 0.115918 -0.011777 0.041 Uiso 1 1 calc R U
C7 C 0.5407(2) 0.0776(3) 0.0713(4) 0.0361(11) Uani 1 1 d . .
H7 H 0.544992 0.038564 0.109848 0.043 Uiso 1 1 calc R U
O35 O 0.5699(3) 0.2045(3) -0.1385(3) 0.0644(15) Uani 1 1 d G .
H35A H 0.579182 0.253201 -0.123200 0.097 Uiso 1 1 d G U
H35B H 0.602594 0.183936 -0.145826 0.097 Uiso 1 1 d G U
O37 O 0.5474(4) -0.0101(7) 0.2430(5) 0.164(5) Uani 1 1 d G .
H37A H 0.580182 0.013642 0.239902 0.247 Uiso 1 1 d G U
H37B H 0.554407 -0.060143 0.255363 0.247 Uiso 1 1 d G U
O38 O 0.5651(2) -0.1835(3) 0.1726(3) 0.0728(11) Uani 1 1 d . .
H1B H 0.373(3) 0.468(4) 0.078(4) 0.040(19) Uiso 1 1 d . .
H4B H 0.230(4) 0.295(5) 0.408(5) 0.05(2) Uiso 1 1 d . .

loop_
_atom_site_aniso_label
_atom_site_aniso_U_11
_atom_site_aniso_U_22
_atom_site_aniso_U_33
_atom_site_aniso_U_23
_atom_site_aniso_U_13
_atom_site_aniso_U_12
Cd1 0.00957(13) 0.01076(13) 0.01141(13) -0.00144(8) 0.00130(9) 0.00284(8)
Cd2 0.02291(15) 0.00941(13) 0.01159(13) -0.00008(9) 0.00389(10) 0.00279(9)
O7 0.0238(14) 0.0119(12) 0.0121(12) -0.0002(10) 0.0051(10) 0.0032(10)
O8 0.0233(14) 0.0117(12) 0.0154(13) 0.0000(10) 0.0039(11) 0.0029(10)
O1 0.0153(13) 0.0159(13) 0.0158(13) 0.0025(11) 0.0029(10) -0.0012(10)
O2 0.0276(15) 0.0157(13) 0.0126(12) -0.0012(10) -0.0009(11) -0.0035(11)
O3 0.0401(18) 0.0124(13) 0.0139(13) 0.0000(10) 0.0045(12) 0.0061(12)
O13 0.0200(13) 0.0147(13) 0.0143(12) -0.0001(10) 0.0045(10) 0.0016(10)
O11 0.0247(15) 0.0211(14) 0.0247(15) -0.0047(12) 0.0143(12) -0.0050(12)
O12 0.102(4) 0.035(2) 0.0148(16) 0.0089(14) 0.0189(19) 0.036(2)
O4 0.039(2) 0.0217(18) 0.063(3) 0.0091(18) 0.000(2) -0.0075(16)
N1 0.0115(14) 0.0172(15) 0.0141(14) -0.0052(12) 0.0005(11) 0.0034(11)
O10 0.048(2) 0.0178(15) 0.0277(16) 0.0040(12) 0.0198(15) 0.0038(14)
O5 0.0286(16) 0.0187(14) 0.0206(14) 0.0026(11) -0.0018(12) 0.0039(12)
N2 0.0136(15) 0.0137(15) 0.037(2) -0.0018(14) 0.0051(14) 0.0026(12)
N4 0.041(2) 0.0126(15) 0.0111(15) -0.0013(12) 0.0020(14) 0.0076(14)
N3 0.0186(15) 0.0132(14) 0.0105(14) -0.0009(11) 0.0012(11) 0.0008(12)
C14 0.026(2) 0.0103(16) 0.0136(17) -0.0007(13) -0.0011(14) 0.0008(14)
C29 0.0175(17) 0.0175(18) 0.0152(17) 0.0010(14) 0.0044(14) 0.0030(14)
C25 0.0243(19) 0.0104(16) 0.0104(15) 0.0021(12) 0.0068(14) 0.0007(13)
C13 0.0181(17) 0.0149(17) 0.0129(16) -0.0008(13) 0.0016(13) 0.0026(14)
C21 0.061(3) 0.020(2) 0.0137(18) 0.0047(16) 0.010(2) 0.016(2)
C27 0.043(3) 0.0171(19) 0.019(2) -0.0030(16) -0.0071(18) 0.0090(18)
C16 0.0196(18) 0.0189(18) 0.0164(17) -0.0012(14) 0.0040(14) 0.0035(15)
C17 0.0174(18) 0.027(2) 0.0211(19) -0.0035(16) 0.0062(15) -0.0020(16)
C11 0.0137(18) 0.028(2) 0.034(2) -0.0167(19) 0.0036(16) -0.0032(16)
C12 0.021(2) 0.024(2) 0.067(4) 0.016(2) 0.008(2) 0.0074(18)
C2 0.0129(19) 0.044(3) 0.045(3) -0.031(2) 0.0095(19) -0.0060(18)
C20 0.062(3) 0.017(2) 0.027(2) 0.0079(17) 0.024(2) 0.010(2)
C1 0.0163(18) 0.025(2) 0.026(2) -0.0142(17) 0.0074(15) -0.0048(15)
O6 0.034(2) 0.062(3) 0.068(3) 0.029(3) -0.016(2) -0.007(2)
C5 0.024(2) 0.0187(19) 0.022(2) -0.0024(15) 0.0014(16) 0.0079(16)
C26 0.030(2) 0.0160(18) 0.0138(17) -0.0018(14) -0.0001(15) 0.0086(16)
C00N 0.0216(19) 0.0125(16) 0.0135(17) 0.0021(13) 0.0008(14) 0.0009(14)
C10 0.014(2) 0.048(3) 0.054(3) -0.038(3) 0.010(2) -0.0086(19)
C28 0.034(2) 0.023(2) 0.030(2) 0.0007(18) -0.0057(19) 0.0042(19)
C3 0.019(2) 0.033(3) 0.045(3) -0.025(2) -0.0082(19) 0.0108(18)
C8 0.017(2) 0.019(2) 0.082(4) -0.019(3) -0.005(2) 0.0059(17)
C9 0.021(2) 0.021(2) 0.098(5) 0.010(3) 0.005(3) 0.0100(19)
C18 0.039(3) 0.027(2) 0.043(3) 0.000(2) 0.030(2) -0.003(2)
C4 0.032(2) 0.026(2) 0.035(3) -0.0077(19) -0.006(2) 0.0165(19)
C19 0.049(3) 0.020(2) 0.049(3) 0.001(2) 0.035(3) -0.004(2)
C6 0.029(2) 0.030(2) 0.040(3) -0.003(2) 0.002(2) 0.002(2)
C7 0.028(2) 0.031(3) 0.049(3) -0.001(2) 0.006(2) 0.004(2)
O35 0.106(4) 0.029(2) 0.063(3) -0.018(2) 0.028(3) -0.014(3)
O37 0.124(8) 0.238(12) 0.135(8) 0.123(9) 0.034(6) 0.076(8)
O38 0.079(3) 0.070(3) 0.067(3) 0.001(2) 0.010(2) -0.002(2)

loop_
_atom_type_symbol
_atom_type_description
_atom_type_scat_dispersion_real
_atom_type_scat_dispersion_imag
_atom_type_scat_source
C C 0.0033 0.0016 'International Tables Vol C Tables 4.2.6.8 and 6.1.1.4'
H H 0.0000 0.0000 'International Tables Vol C Tables 4.2.6.8 and 6.1.1.4'
N N 0.0061 0.0033 'International Tables Vol C Tables 4.2.6.8 and 6.1.1.4'
O O 0.0106 0.0060 'International Tables Vol C Tables 4.2.6.8 and 6.1.1.4'
Cd Cd -0.8075 1.2024 'International Tables Vol C Tables 4.2.6.8 and 6.1.1.4'

loop_
_geom_angle_atom_site_label_1
_geom_angle_atom_site_label_2
_geom_angle_atom_site_label_3
_geom_angle
_geom_angle_site_symmetry_1
_geom_angle_site_symmetry_3
O2 Cd1 N2 89.33(13) . .
O2 Cd1 N1 97.68(11) . 3_455
N2 Cd1 N1 172.16(13) . 3_455
O2 Cd1 O1 84.63(10) . .
N2 Cd1 O1 89.54(11) . .
N1 Cd1 O1 87.64(11) 3_455 .
O2 Cd1 O7 149.85(10) . 6_565
N2 Cd1 O7 93.45(12) . 6_565
N1 Cd1 O7 82.26(10) 3_455 6_565
O1 Cd1 O7 125.36(10) . 6_565
O2 Cd1 O7 80.05(10) . 4_545
N2 Cd1 O7 96.60(11) . 4_545
N1 Cd1 O7 88.10(11) 3_455 4_545
O1 Cd1 O7 163.40(10) . 4_545
O7 Cd1 O7 69.81(10) 6_565 4_545
O8 Cd2 O13 74.10(10) . .
O8 Cd2 O5 100.56(10) . .
O13 Cd2 O5 85.95(10) . .
O8 Cd2 N3 143.98(10) . .
O13 Cd2 N3 70.97(10) . .
O5 Cd2 N3 85.59(11) . .
O8 Cd2 O3 146.18(10) . .
O13 Cd2 O3 139.62(10) . .
O5 Cd2 O3 87.24(11) . .
N3 Cd2 O3 68.85(10) . .
O8 Cd2 N4 71.99(10) . .
O13 Cd2 N4 133.44(11) . .
O5 Cd2 N4 70.19(12) . .
N3 Cd2 N4 141.46(11) . .
O3 Cd2 N4 80.14(11) . .
O8 Cd2 O10 79.38(10) . .
O13 Cd2 O10 132.92(11) . .
O5 Cd2 O10 137.43(12) . .
N3 Cd2 O10 119.39(11) . .
O3 Cd2 O10 73.07(11) . .
N4 Cd2 O10 69.48(13) . .
O8 Cd2 O11 90.34(10) . .
O13 Cd2 O11 76.69(10) . .
O5 Cd2 O11 156.18(10) . .
N3 Cd2 O11 73.48(11) . .
O3 Cd2 O11 95.45(11) . .
N4 Cd2 O11 133.61(12) . .
O10 Cd2 O11 65.17(12) . .
C25 O7 Cd1 101.5(2) . 6_566
C25 O7 Cd1 145.9(3) . 4
Cd1 O7 Cd1 110.19(10) 6_566 4
C25 O8 Cd2 117.6(2) . .
Cd1 O1 H1A 110.3 . .
Cd1 O1 H1B 117(5) . .
H1A O1 H1B 110.7 . .
C13 O2 Cd1 130.0(3) . .
C13 O3 Cd2 114.9(3) . .
C29 O13 Cd2 119.6(2) . .
C18 O11 C17 112.5(3) . .
C18 O11 Cd2 113.9(3) . .
C17 O11 Cd2 108.3(2) . .
H4A O4 H4B 112.3 . .
C1 N1 C5 117.4(4) . .
C1 N1 Cd1 120.5(3) . 3_545
C5 N1 Cd1 122.1(3) . 3_545
C19 O10 C20 115.2(4) . .
C19 O10 Cd2 116.3(3) . .
C20 O10 Cd2 113.6(3) . .
C28 O5 Cd2 118.0(3) . .
C11 N2 C12 117.8(4) . .
C11 N2 Cd1 123.5(3) . .
C12 N2 Cd1 118.6(3) . .
C27 N4 C26 109.3(4) . .
C27 N4 C21 110.7(4) . .
C26 N4 C21 111.0(3) . .
C27 N4 Cd2 106.7(2) . .
C26 N4 Cd2 108.0(2) . .
C21 N4 Cd2 110.9(3) . .
C14 N3 C00N 111.2(3) . .
C14 N3 C16 109.3(3) . .
C00N N3 C16 111.8(3) . .
C14 N3 Cd2 107.3(2) . .
C00N N3 Cd2 110.5(2) . .
C16 N3 Cd2 106.5(2) . .
N3 C14 C13 112.2(3) . .
N3 C14 H14A 109.1 . .
C13 C14 H14A 109.1 . .
N3 C14 H14B 109.2 . .
C13 C14 H14B 109.2 . .
H14A C14 H14B 107.9 . .
O12 C29 O13 124.6(4) . .
O12 C29 C00N 116.8(4) . .
O13 C29 C00N 118.6(3) . .
O8 C25 O7 122.6(4) . .
O8 C25 C26 120.5(3) . .
O7 C25 C26 116.7(3) . .
O3 C13 O2 126.0(4) . .
O3 C13 C14 119.4(3) . .
O2 C13 C14 114.6(3) . .
N4 C21 C20 111.8(4) . .
N4 C21 H21A 109.2 . .
C20 C21 H21A 109.2 . .
N4 C21 H21B 109.3 . .
C20 C21 H21B 109.3 . .
H21A C21 H21B 107.9 . .
N4 C27 C28 113.1(4) . .
N4 C27 H27A 108.9 . .
C28 C27 H27A 108.9 . .
N4 C27 H27B 109.0 . .
C28 C27 H27B 109.0 . .
H27A C27 H27B 107.8 . .
N3 C16 C17 112.6(3) . .
N3 C16 H16A 109.1 . .
C17 C16 H16A 109.0 . .
N3 C16 H16B 109.1 . .
C17 C16 H16B 109.2 . .
H16A C16 H16B 107.8 . .
O11 C17 C16 110.5(3) . .
O11 C17 H17A 109.5 . .
C16 C17 H17A 109.5 . .
O11 C17 H17B 109.6 . .
C16 C17 H17B 109.6 . .
H17A C17 H17B 108.1 . .
N2 C11 C10 121.7(5) . .
N2 C11 H11 119.2 . .
C10 C11 H11 119.1 . .
N2 C12 C9 123.7(6) . .
N2 C12 H12 118.2 . .
C9 C12 H12 118.1 . .
C3 C2 C1 119.5(5) . .
C3 C2 H2 120.3 . .
C1 C2 H2 120.3 . .
O10 C20 C21 106.3(4) . .
O10 C20 H20A 110.5 . .
C21 C20 H20A 110.4 . .
O10 C20 H20B 110.4 . .
C21 C20 H20B 110.6 . .
H20A C20 H20B 108.7 . .
N1 C1 C2 122.3(5) . .
N1 C1 H1 118.9 . .
C2 C1 H1 118.9 . .
N1 C5 C4 123.4(5) . .
N1 C5 H5 118.3 . .
C4 C5 H5 118.3 . .
N4 C26 C25 114.9(3) . .
N4 C26 H26A 108.6 . .
C25 C26 H26A 108.6 . .
N4 C26 H26B 108.6 . .
C25 C26 H26B 108.5 . .
H26A C26 H26B 107.5 . .
N3 C00N C29 114.5(3) . .
N3 C00N H00A 108.7 . .
C29 C00N H00A 108.6 . .
N3 C00N H00B 108.7 . .
C29 C00N H00B 108.6 . .
H00A C00N H00B 107.6 . .
C8 C10 C11 119.3(5) . .
C8 C10 H10 120.3 . .
C11 C10 H10 120.4 . .
O6 C28 O5 125.4(5) . .
O6 C28 C27 116.8(4) . .
O5 C28 C27 117.7(5) . .
C4 C3 C2 118.0(4) . .
C4 C3 C6 116.6(5) . .
C2 C3 C6 125.4(5) . .
C9 C8 C10 118.1(4) . .
C9 C8 C7 114.9(6) . .
C10 C8 C7 127.0(6) . .
C8 C9 C12 119.4(6) . .
C8 C9 H9 120.3 . .
C12 C9 H9 120.3 . .
O11 C18 C19 107.3(4) . .
O11 C18 H18A 110.2 . .
C19 C18 H18A 110.2 . .
O11 C18 H18B 110.3 . .
C19 C18 H18B 110.3 . .
H18A C18 H18B 108.5 . .
C3 C4 C5 119.5(5) . .
C3 C4 H4 120.2 . .
C5 C4 H4 120.3 . .
O10 C19 C18 106.4(4) . .
O10 C19 H19A 110.4 . .
C18 C19 H19A 110.4 . .
O10 C19 H19B 110.6 . .
C18 C19 H19B 110.5 . .
H19A C19 H19B 108.7 . .
C7 C6 C3 120.5(5) . .
C7 C6 H6 119.6 . .
C3 C6 H6 119.8 . .
C6 C7 C8 123.7(6) . .
C6 C7 H7 118.1 . .
C8 C7 H7 118.2 . .
H35A O35 H35B 104.5 . .
H37A O37 H37B 109.5 . .

loop_
_geom_bond_atom_site_label_1
_geom_bond_atom_site_label_2
_geom_bond_distance
_geom_bond_site_symmetry_2
Cd1 O2 2.266(3) .
Cd1 N2 2.292(3) .
Cd1 N1 2.310(3) 3_455
Cd1 O1 2.329(3) .
Cd1 O7 2.362(3) 6_565
Cd1 O7 2.455(3) 4_545
Cd2 O8 2.353(3) .
Cd2 O13 2.356(3) .
Cd2 O5 2.383(3) .
Cd2 N3 2.413(3) .
Cd2 O3 2.424(3) .
Cd2 N4 2.430(4) .
Cd2 O10 2.501(3) .
Cd2 O11 2.522(3) .
O7 C25 1.272(5) .
O8 C25 1.249(5) .
O1 H1A 0.8646 .
O1 H1B 0.78(7) .
O2 C13 1.256(5) .
O3 C13 1.251(5) .
O13 C29 1.265(5) .
O11 C18 1.436(5) .
O11 C17 1.441(5) .
O12 C29 1.235(5) .
O4 H4A 0.8499 .
O4 H4B 0.75(8) .
N1 C1 1.328(5) .
N1 C5 1.350(5) .
O10 C19 1.419(7) .
O10 C20 1.426(6) .
O5 C28 1.267(6) .
N2 C11 1.329(6) .
N2 C12 1.346(6) .
N4 C27 1.472(6) .
N4 C26 1.471(5) .
N4 C21 1.481(6) .
N3 C14 1.470(5) .
N3 C00N 1.474(5) .
N3 C16 1.481(5) .
C14 C13 1.524(5) .
C14 H14A 0.9700 .
C14 H14B 0.9700 .
C29 C00N 1.521(5) .
C25 C26 1.516(5) .
C21 C20 1.502(8) .
C21 H21A 0.9700 .
C21 H21B 0.9700 .
C27 C28 1.523(7) .
C27 H27A 0.9700 .
C27 H27B 0.9700 .
C16 C17 1.516(6) .
C16 H16A 0.9700 .
C16 H16B 0.9700 .
C17 H17A 0.9700 .
C17 H17B 0.9700 .
C11 C10 1.400(6) .
C11 H11 0.9300 .
C12 C9 1.372(7) .
C12 H12 0.9300 .
C2 C3 1.391(9) .
C2 C1 1.401(6) .
C2 H2 0.9300 .
C20 H20A 0.9700 .
C20 H20B 0.9700 .
C1 H1 0.9300 .
O6 C28 1.248(7) .
C5 C4 1.379(6) .
C5 H5 0.9300 .
C26 H26A 0.9700 .
C26 H26B 0.9700 .
C00N H00A 0.9700 .
C00N H00B 0.9700 .
C10 C8 1.404(9) .
C10 H10 0.9300 .
C3 C4 1.367(8) .
C3 C6 1.498(7) .
C8 C9 1.356(10) .
C8 C7 1.492(7) .
C9 H9 0.9300 .
C18 C19 1.491(7) .
C18 H18A 0.9700 .
C18 H18B 0.9700 .
C4 H4 0.9300 .
C19 H19A 0.9700 .
C19 H19B 0.9700 .
C6 C7 1.316(8) .
C6 H6 0.9300 .
C7 H7 0.9300 .
O35 H35A 0.8498 .
O35 H35B 0.8502 .
O37 H37A 0.8500 .
O37 H37B 0.8501 .

loop_
_geom_torsion_atom_site_label_1
_geom_torsion_atom_site_label_2
_geom_torsion_atom_site_label_3
_geom_torsion_atom_site_label_4
_geom_torsion
_geom_torsion_site_symmetry_1
C00N N3 C14 C13 161.4(3) .
C16 N3 C14 C13 -74.6(4) .
Cd2 N3 C14 C13 40.4(4) .
Cd2 O13 C29 O12 -174.9(4) .
Cd2 O13 C29 C00N 3.5(5) .
Cd2 O8 C25 O7 172.5(3) .
Cd2 O8 C25 C26 -1.6(5) .
Cd1 O7 C25 O8 -27.4(4) 6_566
Cd1 O7 C25 O8 174.3(3) 4
Cd1 O7 C25 C26 146.9(3) 6_566
Cd1 O7 C25 C26 -11.4(6) 4
Cd2 O3 C13 O2 162.6(3) .
Cd2 O3 C13 C14 -15.8(5) .
Cd1 O2 C13 O3 12.0(6) .
Cd1 O2 C13 C14 -169.5(3) .
N3 C14 C13 O3 -17.8(5) .
N3 C14 C13 O2 163.5(3) .
C27 N4 C21 C20 -164.2(4) .
C26 N4 C21 C20 74.2(5) .
Cd2 N4 C21 C20 -45.9(4) .
C26 N4 C27 C28 -75.6(5) .
C21 N4 C27 C28 161.8(4) .
Cd2 N4 C27 C28 40.9(4) .
C14 N3 C16 C17 165.8(3) .
C00N N3 C16 C17 -70.6(4) .
Cd2 N3 C16 C17 50.2(4) .
C18 O11 C17 C16 -88.7(4) .
Cd2 O11 C17 C16 38.2(4) .
N3 C16 C17 O11 -63.0(4) .
C12 N2 C11 C10 0.3(6) .
Cd1 N2 C11 C10 -178.7(3) .
C11 N2 C12 C9 -0.3(8) .
Cd1 N2 C12 C9 178.7(5) .
C19 O10 C20 C21 178.5(4) .
Cd2 O10 C20 C21 -43.7(4) .
N4 C21 C20 O10 60.0(5) .
C5 N1 C1 C2 -0.2(6) .
Cd1 N1 C1 C2 -177.4(3) 3_545
C3 C2 C1 N1 0.9(7) .
C1 N1 C5 C4 -0.8(6) .
Cd1 N1 C5 C4 176.4(3) 3_545
C27 N4 C26 C25 144.2(4) .
C21 N4 C26 C25 -93.3(4) .
Cd2 N4 C26 C25 28.5(4) .
O8 C25 C26 N4 -19.9(5) .
O7 C25 C26 N4 165.6(3) .
C14 N3 C00N C29 -144.9(3) .
C16 N3 C00N C29 92.6(4) .
Cd2 N3 C00N C29 -25.8(4) .
O12 C29 C00N N3 -165.4(4) .
O13 C29 C00N N3 16.1(5) .
N2 C11 C10 C8 0.0(7) .
Cd2 O5 C28 O6 176.2(5) .
Cd2 O5 C28 C27 -1.1(6) .
N4 C27 C28 O6 153.7(5) .
N4 C27 C28 O5 -28.8(6) .
C1 C2 C3 C4 -0.7(7) .
C1 C2 C3 C6 179.3(4) .
C11 C10 C8 C9 -0.4(7) .
C11 C10 C8 C7 -179.8(5) .
C10 C8 C9 C12 0.4(8) .
C7 C8 C9 C12 179.9(5) .
N2 C12 C9 C8 0.0(9) .
C17 O11 C18 C19 172.2(4) .
Cd2 O11 C18 C19 48.5(5) .
C2 C3 C4 C5 -0.3(7) .
C6 C3 C4 C5 179.7(4) .
N1 C5 C4 C3 1.0(7) .
C20 O10 C19 C18 -176.7(4) .
Cd2 O10 C19 C18 46.7(4) .
O11 C18 C19 O10 -61.3(5) .
C4 C3 C6 C7 -158.1(5) .
C2 C3 C6 C7 21.9(8) .
C3 C6 C7 C8 179.5(5) .
C9 C8 C7 C6 -170.3(6) .
C10 C8 C7 C6 9.1(9) .
